data_4326777
loop_
_publ_author_name
'Amit Majumdar'
'R. H. Holm'

_publ_contact_author_address
;Department of Chemistry and Chemical Biology
Harvard University
12 Oxford Street
Cambridge, MA 02138
;
_publ_contact_author_email holm@chemistry.harvard.edu
_publ_contact_author_name 'Prof. Richard H. Holm'
_publ_contact_author_phone 617-496-3215
_publ_section_title
;
 Specific Incorporation of Chalcogenide Bridge Atoms in
 Molybdenum/Tungsten-Iron-Sulfur Single Cubane Clusters
;
_journal_name_full 'Inorganic Chemistry'
_journal_page_first 11242
_journal_page_last 11251
_journal_paper_doi 10.1021/ic2018117
_journal_volume 50
_journal_year 2011
_chemical_formula_moiety 'C22 H40 Mo N3 O2 P S3, C2 H3 N'
_chemical_formula_sum 'C24 H43 Mo N4 O2 P S3'
_chemical_formula_weight 642.71
_chemical_name_systematic
; 
 ? 
;
_space_group_IT_number 61
_symmetry_cell_setting orthorhombic
_symmetry_space_group_name_Hall '-P 2ac 2ab'
_symmetry_space_group_name_H-M 'P b c a'
_atom_sites_solution_hydrogens geom
_atom_sites_solution_primary direct
_atom_sites_solution_secondary difmap
_audit_creation_method SHELXL-97
_cell_angle_alpha 90.00
_cell_angle_beta 90.00
_cell_angle_gamma 90.00
_cell_formula_units_Z 8
_cell_length_a 16.8467(18)
_cell_length_b 17.2248(19)
_cell_length_c 20.769(2)
_cell_measurement_reflns_used 18385
_cell_measurement_temperature 100(1)
_cell_measurement_theta_max 25.72
_cell_measurement_theta_min 2.30
_cell_volume 6026.8(11)
_computing_cell_refinement 'Saint v7.46A (Bruker-AXS,2009'
_computing_data_collection 'APEX2 v2009.3.0(Bruker-AXS,2009)'
_computing_data_reduction 'Saint v7.46A (Bruker-AXS,2009)'
_computing_molecular_graphics 'Bruker SHELXTL'
_computing_publication_material 'Bruker SHELXTL'
_computing_structure_refinement 'SHELXL-97 (Sheldrick, 2008)'
_computing_structure_solution 'SHELXS-97 (Sheldrick, 2008)'
_diffrn_ambient_temperature 100(1)
_diffrn_measured_fraction_theta_full 0.998
_diffrn_measured_fraction_theta_max 0.998
_diffrn_measurement_device_type 'CCD area detector'
_diffrn_measurement_method 'phi and omega scans'
_diffrn_radiation_monochromator graphite
_diffrn_radiation_source 'fine-focus sealed tube'
_diffrn_radiation_type MoK\a
_diffrn_radiation_wavelength 0.71073
_diffrn_reflns_av_R_equivalents 0.0329
_diffrn_reflns_av_sigmaI/netI 0.0165
_diffrn_reflns_limit_h_max 20
_diffrn_reflns_limit_h_min -20
_diffrn_reflns_limit_k_max 21
_diffrn_reflns_limit_k_min -21
_diffrn_reflns_limit_l_max 25
_diffrn_reflns_limit_l_min -25
_diffrn_reflns_number 53062
_diffrn_reflns_theta_full 25.73
_diffrn_reflns_theta_max 25.73
_diffrn_reflns_theta_min 1.95
_exptl_absorpt_coefficient_mu 0.724
_exptl_absorpt_correction_T_max 0.9857
_exptl_absorpt_correction_T_min 0.9716
_exptl_absorpt_correction_type multi-scan
_exptl_absorpt_process_details 'SADABS (Sheldrick, 2009)'
_exptl_crystal_colour green
_exptl_crystal_density_diffrn 1.417
_exptl_crystal_description block
_exptl_crystal_F_000 2688
_exptl_crystal_size_max 0.04
_exptl_crystal_size_mid 0.02
_exptl_crystal_size_min 0.02
_refine_diff_density_max 2.287
_refine_diff_density_min -2.653
_refine_diff_density_rms 0.180
_refine_ls_extinction_method none
_refine_ls_goodness_of_fit_ref 1.091
_refine_ls_hydrogen_treatment constr
_refine_ls_matrix_type full
_refine_ls_number_parameters 285
_refine_ls_number_reflns 5737
_refine_ls_number_restraints 0
_refine_ls_restrained_S_all 1.091
_refine_ls_R_factor_all 0.0831
_refine_ls_R_factor_gt 0.0753
_refine_ls_shift/su_max 0.000
_refine_ls_shift/su_mean 0.000
_refine_ls_structure_factor_coef Fsqd
_refine_ls_weighting_details 'calc w=1/[\s^2^(Fo^2^)+(0.0744P)^2^+126.7034P] where P=(Fo^2^+2Fc^2^)/3'
_refine_ls_weighting_scheme calc
_refine_ls_wR_factor_gt 0.2177
_refine_ls_wR_factor_ref 0.2231
_reflns_number_gt 5080
_reflns_number_total 5737
_reflns_threshold_expression >2sigma(I)
_cod_data_source_file ic2018117_si_002_11.cif
_cod_data_source_block AM70
_cod_database_code 4326777

loop_
_symmetry_equiv_pos_as_xyz
'x, y, z'
'-x+1/2, -y, z+1/2'
'-x, y+1/2, -z+1/2'
'x+1/2, -y+1/2, -z'
'-x, -y, -z'
'x-1/2, y, -z-1/2'
'x, -y-1/2, z-1/2'
'-x-1/2, y-1/2, z'

loop_
_atom_site_label
_atom_site_type_symbol
_atom_site_fract_x
_atom_site_fract_y
_atom_site_fract_z
_atom_site_U_iso_or_equiv
_atom_site_adp_type
_atom_site_occupancy
_atom_site_symmetry_multiplicity
_atom_site_calc_flag
_atom_site_refinement_flags
Mo1 Mo 0.49606(3) 0.25659(4) 0.73334(3) 0.0143(2) Uani 1 1 d .
S1 S 0.38189(11) 0.17495(11) 0.73252(8) 0.0186(4) Uani 1 1 d .
S2 S 0.51322(11) 0.19427(12) 0.63209(9) 0.0197(4) Uani 1 1 d .
S3 S 0.39386(13) 0.03173(12) 0.61391(11) 0.0295(5) Uani 1 1 d .
P1 P 0.40175(11) 0.14188(11) 0.63667(9) 0.0182(4) Uani 1 1 d .
O1 O 0.4606(3) 0.3451(3) 0.7149(3) 0.0195(11) Uani 1 1 d .
O2 O 0.1835(3) 0.3249(4) 0.4675(3) 0.0295(13) Uani 1 1 d .
N1 N 0.5875(4) 0.1713(4) 0.7920(3) 0.0199(13) Uani 1 1 d .
N2 N 0.6213(4) 0.2982(4) 0.7644(3) 0.0156(12) Uani 1 1 d .
N3 N 0.5223(4) 0.2749(4) 0.8400(3) 0.0183(13) Uani 1 1 d .
N4 N 0.3809(5) 0.5151(5) 0.4754(4) 0.0452(10) Uani 1 1 d .
C1 C 0.5546(5) 0.1965(5) 0.8541(4) 0.0219(16) Uani 1 1 d .
H1A H 0.5965 0.1991 0.8875 0.026 Uiso 1 1 calc R
H1B H 0.5122 0.1609 0.8687 0.026 Uiso 1 1 calc R
C2 C 0.6559(5) 0.2208(4) 0.7766(4) 0.0194(15) Uani 1 1 d .
H2A H 0.6840 0.2013 0.7379 0.023 Uiso 1 1 calc R
H2B H 0.6937 0.2226 0.8130 0.023 Uiso 1 1 calc R
C3 C 0.5906(4) 0.3265(4) 0.8268(3) 0.0165(14) Uani 1 1 d .
H3A H 0.5734 0.3814 0.8236 0.020 Uiso 1 1 calc R
H3B H 0.6313 0.3220 0.8609 0.020 Uiso 1 1 calc R
C4 C 0.6066(5) 0.0838(4) 0.7884(5) 0.0284(19) Uani 1 1 d .
C5 C 0.6496(6) 0.0680(5) 0.7238(5) 0.0414(14) Uani 1 1 d .
H5A H 0.6227 0.0963 0.6891 0.062 Uiso 1 1 calc R
H5B H 0.6486 0.0123 0.7145 0.062 Uiso 1 1 calc R
H5C H 0.7048 0.0856 0.7269 0.062 Uiso 1 1 calc R
C6 C 0.5309(6) 0.0396(5) 0.7875(5) 0.0414(14) Uani 1 1 d .
H6A H 0.5040 0.0454 0.8290 0.062 Uiso 1 1 calc R
H6B H 0.5420 -0.0155 0.7797 0.062 Uiso 1 1 calc R
H6C H 0.4967 0.0596 0.7531 0.062 Uiso 1 1 calc R
C7 C 0.6616(6) 0.0591(5) 0.8436(5) 0.0414(14) Uani 1 1 d .
H7A H 0.7106 0.0897 0.8419 0.062 Uiso 1 1 calc R
H7B H 0.6744 0.0039 0.8393 0.062 Uiso 1 1 calc R
H7C H 0.6349 0.0680 0.8849 0.062 Uiso 1 1 calc R
C8 C 0.6788(4) 0.3526(5) 0.7303(4) 0.0206(16) Uani 1 1 d .
C9 C 0.7524(6) 0.3657(7) 0.7710(5) 0.0452(10) Uani 1 1 d .
H9A H 0.7367 0.3822 0.8143 0.068 Uiso 1 1 calc R
H9B H 0.7853 0.4060 0.7512 0.068 Uiso 1 1 calc R
H9C H 0.7828 0.3172 0.7738 0.068 Uiso 1 1 calc R
C10 C 0.6360(6) 0.4307(6) 0.7174(5) 0.0452(10) Uani 1 1 d .
H10A H 0.5885 0.4214 0.6914 0.068 Uiso 1 1 calc R
H10B H 0.6719 0.4657 0.6942 0.068 Uiso 1 1 calc R
H10C H 0.6208 0.4543 0.7585 0.068 Uiso 1 1 calc R
C11 C 0.7007(6) 0.3170(6) 0.6654(5) 0.0452(10) Uani 1 1 d .
H11A H 0.7377 0.2738 0.6722 0.068 Uiso 1 1 calc R
H11B H 0.7259 0.3565 0.6383 0.068 Uiso 1 1 calc R
H11C H 0.6527 0.2977 0.6442 0.068 Uiso 1 1 calc R
C12 C 0.4657(4) 0.3060(5) 0.8918(4) 0.0230(17) Uani 1 1 d .
C13 C 0.5121(5) 0.3262(6) 0.9533(4) 0.0310(19) Uani 1 1 d .
H13A H 0.5455 0.2820 0.9656 0.046 Uiso 1 1 calc R
H13B H 0.4747 0.3377 0.9881 0.046 Uiso 1 1 calc R
H13C H 0.5457 0.3716 0.9453 0.046 Uiso 1 1 calc R
C14 C 0.4035(5) 0.2437(6) 0.9062(5) 0.035(2) Uani 1 1 d .
H14A H 0.3808 0.2247 0.8657 0.052 Uiso 1 1 calc R
H14B H 0.3612 0.2660 0.9328 0.052 Uiso 1 1 calc R
H14C H 0.4285 0.2005 0.9292 0.052 Uiso 1 1 calc R
C15 C 0.4239(5) 0.3795(5) 0.8663(4) 0.0263(17) Uani 1 1 d .
H15A H 0.4633 0.4204 0.8589 0.039 Uiso 1 1 calc R
H15B H 0.3848 0.3973 0.8980 0.039 Uiso 1 1 calc R
H15C H 0.3969 0.3674 0.8257 0.039 Uiso 1 1 calc R
C16 C 0.3341(4) 0.1989(5) 0.5862(4) 0.0223(16) Uani 1 1 d .
C17 C 0.2792(5) 0.1632(5) 0.5455(4) 0.0249(17) Uani 1 1 d .
H17 H 0.2766 0.1081 0.5436 0.030 Uiso 1 1 calc R
C18 C 0.2287(5) 0.2071(5) 0.5082(4) 0.0278(18) Uani 1 1 d .
H18 H 0.1902 0.1820 0.4821 0.033 Uiso 1 1 calc R
C19 C 0.2335(5) 0.2884(5) 0.5082(4) 0.0260(18) Uani 1 1 d .
C20 C 0.2868(5) 0.3242(5) 0.5495(4) 0.0252(17) Uani 1 1 d .
H20 H 0.2894 0.3793 0.5515 0.030 Uiso 1 1 calc R
C21 C 0.3367(5) 0.2791(5) 0.5881(4) 0.0242(17) Uani 1 1 d .
H21 H 0.3732 0.3040 0.6163 0.029 Uiso 1 1 calc R
C22 C 0.1868(6) 0.4086(6) 0.4647(5) 0.036(2) Uani 1 1 d .
H22A H 0.1450 0.4278 0.4360 0.054 Uiso 1 1 calc R
H22B H 0.2388 0.4248 0.4483 0.054 Uiso 1 1 calc R
H22C H 0.1789 0.4299 0.5080 0.054 Uiso 1 1 calc R
C23 C 0.4298(6) 0.5558(6) 0.4604(5) 0.0452(10) Uani 1 1 d .
C24 C 0.4928(6) 0.6087(7) 0.4431(6) 0.0452(10) Uani 1 1 d .
H24A H 0.5001 0.6082 0.3963 0.068 Uiso 1 1 calc R
H24B H 0.5421 0.5925 0.4642 0.068 Uiso 1 1 calc R
H24C H 0.4789 0.6613 0.4572 0.068 Uiso 1 1 calc R

loop_
_atom_site_aniso_label
_atom_site_aniso_U_11
_atom_site_aniso_U_22
_atom_site_aniso_U_33
_atom_site_aniso_U_23
_atom_site_aniso_U_13
_atom_site_aniso_U_12
Mo1 0.0114(3) 0.0155(3) 0.0161(3) -0.0001(2) -0.0008(2) 0.0008(2)
S1 0.0146(8) 0.0243(9) 0.0168(9) -0.0004(7) -0.0003(7) -0.0026(7)
S2 0.0147(8) 0.0272(10) 0.0173(9) -0.0018(7) -0.0002(7) 0.0005(7)
S3 0.0358(11) 0.0215(10) 0.0313(11) -0.0041(8) -0.0080(9) -0.0001(8)
P1 0.0168(9) 0.0202(9) 0.0177(9) -0.0008(8) -0.0024(7) -0.0001(7)
O1 0.018(3) 0.016(3) 0.025(3) 0.001(2) -0.003(2) 0.000(2)
O2 0.025(3) 0.038(3) 0.025(3) 0.003(3) -0.005(2) 0.004(3)
N1 0.017(3) 0.014(3) 0.029(3) -0.004(3) -0.006(3) 0.001(2)
N2 0.016(3) 0.016(3) 0.015(3) 0.004(2) 0.002(2) 0.006(2)
N3 0.011(3) 0.027(3) 0.017(3) 0.001(3) 0.001(2) 0.001(2)
N4 0.041(2) 0.046(2) 0.049(2) 0.0098(19) 0.0007(19) -0.0072(18)
C1 0.019(4) 0.021(4) 0.026(4) 0.011(3) -0.007(3) -0.001(3)
C2 0.019(4) 0.015(3) 0.024(4) -0.003(3) -0.002(3) 0.004(3)
C3 0.015(3) 0.021(4) 0.013(3) -0.006(3) -0.001(3) 0.000(3)
C4 0.027(4) 0.010(4) 0.048(5) -0.003(3) -0.013(4) 0.004(3)
C5 0.049(3) 0.025(3) 0.051(3) -0.003(2) -0.013(3) 0.008(2)
C6 0.049(3) 0.025(3) 0.051(3) -0.003(2) -0.013(3) 0.008(2)
C7 0.049(3) 0.025(3) 0.051(3) -0.003(2) -0.013(3) 0.008(2)
C8 0.016(3) 0.021(4) 0.024(4) 0.002(3) 0.004(3) -0.008(3)
C9 0.041(2) 0.046(2) 0.049(2) 0.0098(19) 0.0007(19) -0.0072(18)
C10 0.041(2) 0.046(2) 0.049(2) 0.0098(19) 0.0007(19) -0.0072(18)
C11 0.041(2) 0.046(2) 0.049(2) 0.0098(19) 0.0007(19) -0.0072(18)
C12 0.014(3) 0.038(5) 0.017(4) 0.000(3) 0.003(3) 0.002(3)
C13 0.024(4) 0.047(5) 0.022(4) -0.004(4) 0.000(3) -0.001(4)
C14 0.019(4) 0.055(6) 0.030(5) 0.007(4) 0.007(4) -0.004(4)
C15 0.020(4) 0.033(4) 0.026(4) -0.005(4) 0.005(3) 0.006(3)
C16 0.013(3) 0.037(4) 0.017(4) 0.000(3) 0.000(3) 0.000(3)
C17 0.022(4) 0.035(4) 0.018(4) 0.000(3) 0.003(3) -0.005(3)
C18 0.018(4) 0.045(5) 0.020(4) 0.001(4) -0.001(3) -0.006(4)
C19 0.018(4) 0.042(5) 0.018(4) 0.006(3) 0.000(3) -0.001(3)
C20 0.022(4) 0.029(4) 0.025(4) -0.002(3) 0.001(3) 0.003(3)
C21 0.021(4) 0.036(5) 0.016(4) 0.000(3) -0.002(3) 0.003(3)
C22 0.032(5) 0.045(5) 0.031(5) 0.005(4) -0.007(4) 0.007(4)
C23 0.041(2) 0.046(2) 0.049(2) 0.0098(19) 0.0007(19) -0.0072(18)
C24 0.041(2) 0.046(2) 0.049(2) 0.0098(19) 0.0007(19) -0.0072(18)

loop_
_atom_type_symbol
_atom_type_description
_atom_type_scat_dispersion_real
_atom_type_scat_dispersion_imag
_atom_type_scat_source
C C 0.0033 0.0016 'International Tables Vol C Tables 4.2.6.8 and 6.1.1.4'
H H 0.0000 0.0000 'International Tables Vol C Tables 4.2.6.8 and 6.1.1.4'
S S 0.1246 0.1234 'International Tables Vol C Tables 4.2.6.8 and 6.1.1.4'
N N 0.0061 0.0033 'International Tables Vol C Tables 4.2.6.8 and 6.1.1.4'
Mo Mo -1.6832 0.6857 'International Tables Vol C Tables 4.2.6.8 and 6.1.1.4'
O O 0.0106 0.0060 'International Tables Vol C Tables 4.2.6.8 and 6.1.1.4'
P P 0.1023 0.0942 'International Tables Vol C Tables 4.2.6.8 and 6.1.1.4'

loop_
_geom_angle_atom_site_label_1
_geom_angle_atom_site_label_2
_geom_angle_atom_site_label_3
_geom_angle
O1 Mo1 N3 99.5(2)
O1 Mo1 N2 96.1(2)
N3 Mo1 N2 60.7(2)
O1 Mo1 S2 104.57(19)
N3 Mo1 S2 153.82(17)
N2 Mo1 S2 105.94(15)
O1 Mo1 S1 104.32(18)
N3 Mo1 S1 104.16(16)
N2 Mo1 S1 156.69(15)
S2 Mo1 S1 79.94(7)
O1 Mo1 N1 151.5(2)
N3 Mo1 N1 58.6(2)
N2 Mo1 N1 58.3(2)
S2 Mo1 N1 95.32(16)
S1 Mo1 N1 99.05(15)
P1 S1 Mo1 92.19(9)
P1 S2 Mo1 92.61(9)
C16 P1 S3 109.8(3)
C16 P1 S2 107.6(3)
S3 P1 S2 117.97(13)
C16 P1 S1 107.3(3)
S3 P1 S1 118.75(13)
S2 P1 S1 93.98(10)
C19 O2 C22 117.8(7)
C1 N1 C2 108.5(6)
C1 N1 C4 114.2(6)
C2 N1 C4 113.1(6)
C1 N1 Mo1 91.2(4)
C2 N1 Mo1 92.1(4)
C4 N1 Mo1 133.7(5)
C2 N2 C3 106.7(6)
C2 N2 C8 112.6(6)
C3 N2 C8 115.3(6)
C2 N2 Mo1 97.4(4)
C3 N2 Mo1 91.6(4)
C8 N2 Mo1 129.7(4)
C3 N3 C1 107.3(6)
C3 N3 C12 113.8(6)
C1 N3 C12 114.1(6)
C3 N3 Mo1 93.0(4)
C1 N3 Mo1 97.9(4)
C12 N3 Mo1 127.5(4)
N1 C1 N3 103.6(6)
N1 C1 H1A 111.0
N3 C1 H1A 111.0
N1 C1 H1B 111.0
N3 C1 H1B 111.0
H1A C1 H1B 109.0
N1 C2 N2 104.6(6)
N1 C2 H2A 110.8
N2 C2 H2A 110.8
N1 C2 H2B 110.8
N2 C2 H2B 110.8
H2A C2 H2B 108.9
N2 C3 N3 103.7(5)
N2 C3 H3A 111.0
N3 C3 H3A 111.0
N2 C3 H3B 111.0
N3 C3 H3B 111.0
H3A C3 H3B 109.0
C6 C4 C7 112.7(8)
C6 C4 N1 108.8(7)
C7 C4 N1 111.1(7)
C6 C4 C5 107.5(8)
C7 C4 C5 108.5(8)
N1 C4 C5 108.1(7)
C4 C5 H5A 109.5
C4 C5 H5B 109.5
H5A C5 H5B 109.5
C4 C5 H5C 109.5
H5A C5 H5C 109.5
H5B C5 H5C 109.5
C4 C6 H6A 109.5
C4 C6 H6B 109.5
H6A C6 H6B 109.5
C4 C6 H6C 109.5
H6A C6 H6C 109.5
H6B C6 H6C 109.5
C4 C7 H7A 109.5
C4 C7 H7B 109.5
H7A C7 H7B 109.5
C4 C7 H7C 109.5
H7A C7 H7C 109.5
H7B C7 H7C 109.5
C9 C8 N2 110.6(7)
C9 C8 C11 110.7(8)
N2 C8 C11 108.5(6)
C9 C8 C10 110.3(8)
N2 C8 C10 108.6(6)
C11 C8 C10 108.1(8)
C8 C9 H9A 109.5
C8 C9 H9B 109.5
H9A C9 H9B 109.5
C8 C9 H9C 109.5
H9A C9 H9C 109.5
H9B C9 H9C 109.5
C8 C10 H10A 109.5
C8 C10 H10B 109.5
H10A C10 H10B 109.5
C8 C10 H10C 109.5
H10A C10 H10C 109.5
H10B C10 H10C 109.5
C8 C11 H11A 109.5
C8 C11 H11B 109.5
H11A C11 H11B 109.5
C8 C11 H11C 109.5
H11A C11 H11C 109.5
H11B C11 H11C 109.5
C14 C12 N3 108.5(7)
C14 C12 C13 110.2(7)
N3 C12 C13 110.2(6)
C14 C12 C15 109.2(7)
N3 C12 C15 109.3(6)
C13 C12 C15 109.4(7)
C12 C13 H13A 109.5
C12 C13 H13B 109.5
H13A C13 H13B 109.5
C12 C13 H13C 109.5
H13A C13 H13C 109.5
H13B C13 H13C 109.5
C12 C14 H14A 109.5
C12 C14 H14B 109.5
H14A C14 H14B 109.5
C12 C14 H14C 109.5
H14A C14 H14C 109.5
H14B C14 H14C 109.5
C12 C15 H15A 109.5
C12 C15 H15B 109.5
H15A C15 H15B 109.5
C12 C15 H15C 109.5
H15A C15 H15C 109.5
H15B C15 H15C 109.5
C21 C16 C17 118.7(7)
C21 C16 P1 119.9(6)
C17 C16 P1 121.4(7)
C18 C17 C16 120.5(8)
C18 C17 H17 119.7
C16 C17 H17 119.7
C17 C18 C19 120.8(8)
C17 C18 H18 119.6
C19 C18 H18 119.6
O2 C19 C20 125.8(8)
O2 C19 C18 115.5(7)
C20 C19 C18 118.7(8)
C19 C20 C21 119.8(8)
C19 C20 H20 120.1
C21 C20 H20 120.1
C16 C21 C20 121.3(8)
C16 C21 H21 119.4
C20 C21 H21 119.4
O2 C22 H22A 109.5
O2 C22 H22B 109.5
H22A C22 H22B 109.5
O2 C22 H22C 109.5
H22A C22 H22C 109.5
H22B C22 H22C 109.5
N4 C23 C24 178.3(13)
C23 C24 H24A 109.5
C23 C24 H24B 109.5
H24A C24 H24B 109.5
C23 C24 H24C 109.5
H24A C24 H24C 109.5
H24B C24 H24C 109.5

loop_
_geom_bond_atom_site_label_1
_geom_bond_atom_site_label_2
_geom_bond_distance
Mo1 O1 1.682(5)
Mo1 N3 2.281(6)
Mo1 N2 2.320(6)
Mo1 S2 2.3787(19)
Mo1 S1 2.3827(19)
Mo1 N1 2.453(6)
S1 P1 2.097(3)
S2 P1 2.086(3)
S3 P1 1.960(3)
P1 C16 1.834(8)
O2 C19 1.350(10)
O2 C22 1.443(11)
N1 C1 1.469(11)
N1 C2 1.468(10)
N1 C4 1.544(9)
N2 C2 1.476(9)
N2 C3 1.478(9)
N2 C8 1.523(9)
N3 C3 1.480(9)
N3 C1 1.484(10)
N3 C12 1.534(9)
N4 C23 1.127(13)
C1 H1A 0.9900
C1 H1B 0.9900
C2 H2A 0.9900
C2 H2B 0.9900
C3 H3A 0.9900
C3 H3B 0.9900
C4 C6 1.486(13)
C4 C7 1.534(12)
C4 C5 1.548(14)
C5 H5A 0.9800
C5 H5B 0.9800
C5 H5C 0.9800
C6 H6A 0.9800
C6 H6B 0.9800
C6 H6C 0.9800
C7 H7A 0.9800
C7 H7B 0.9800
C7 H7C 0.9800
C8 C9 1.519(13)
C8 C11 1.525(13)
C8 C10 1.548(13)
C9 H9A 0.9800
C9 H9B 0.9800
C9 H9C 0.9800
C10 H10A 0.9800
C10 H10B 0.9800
C10 H10C 0.9800
C11 H11A 0.9800
C11 H11B 0.9800
C11 H11C 0.9800
C12 C14 1.530(12)
C12 C13 1.537(11)
C12 C15 1.542(11)
C13 H13A 0.9800
C13 H13B 0.9800
C13 H13C 0.9800
C14 H14A 0.9800
C14 H14B 0.9800
C14 H14C 0.9800
C15 H15A 0.9800
C15 H15B 0.9800
C15 H15C 0.9800
C16 C21 1.383(12)
C16 C17 1.395(11)
C17 C18 1.377(12)
C17 H17 0.9500
C18 C19 1.403(13)
C18 H18 0.9500
C19 C20 1.387(12)
C20 C21 1.398(11)
C20 H20 0.9500
C21 H21 0.9500
C22 H22A 0.9800
C22 H22B 0.9800
C22 H22C 0.9800
C23 C24 1.443(14)
C24 H24A 0.9800
C24 H24B 0.9800
C24 H24C 0.9800

loop_
_geom_torsion_atom_site_label_1
_geom_torsion_atom_site_label_2
_geom_torsion_atom_site_label_3
_geom_torsion_atom_site_label_4
_geom_torsion
O1 Mo1 S1 P1 94.6(2)
N3 Mo1 S1 P1 -161.55(18)
N2 Mo1 S1 P1 -115.1(4)
S2 Mo1 S1 P1 -8.01(8)
N1 Mo1 S1 P1 -101.86(17)
O1 Mo1 S2 P1 -94.3(2)
N3 Mo1 S2 P1 109.7(4)
N2 Mo1 S2 P1 164.89(17)
S1 Mo1 S2 P1 8.06(8)
N1 Mo1 S2 P1 106.34(17)
Mo1 S2 P1 C16 100.5(3)
Mo1 S2 P1 S3 -134.70(12)
Mo1 S2 P1 S1 -9.04(10)
Mo1 S1 P1 C16 -100.8(3)
Mo1 S1 P1 S3 134.08(12)
Mo1 S1 P1 S2 9.03(9)
O1 Mo1 N1 C1 62.3(7)
N3 Mo1 N1 C1 18.5(4)
N2 Mo1 N1 C1 91.3(4)
S2 Mo1 N1 C1 -163.2(4)
S1 Mo1 N1 C1 -82.6(4)
O1 Mo1 N1 C2 -46.2(7)
N3 Mo1 N1 C2 -90.0(4)
N2 Mo1 N1 C2 -17.2(4)
S2 Mo1 N1 C2 88.3(4)
S1 Mo1 N1 C2 168.9(4)
O1 Mo1 N1 C4 -171.6(7)
N3 Mo1 N1 C4 144.6(8)
N2 Mo1 N1 C4 -142.6(8)
S2 Mo1 N1 C4 -37.1(7)
S1 Mo1 N1 C4 43.5(7)
O1 Mo1 N2 C2 -176.2(4)
N3 Mo1 N2 C2 86.3(4)
S2 Mo1 N2 C2 -69.1(4)
S1 Mo1 N2 C2 32.6(7)
N1 Mo1 N2 C2 17.3(4)
O1 Mo1 N2 C3 76.7(4)
N3 Mo1 N2 C3 -20.7(4)
S2 Mo1 N2 C3 -176.2(4)
S1 Mo1 N2 C3 -74.4(6)
N1 Mo1 N2 C3 -89.8(4)
O1 Mo1 N2 C8 -48.6(6)
N3 Mo1 N2 C8 -146.0(6)
S2 Mo1 N2 C8 58.5(6)
S1 Mo1 N2 C8 160.3(4)
N1 Mo1 N2 C8 144.9(7)
O1 Mo1 N3 C3 -71.0(4)
N2 Mo1 N3 C3 20.7(4)
S2 Mo1 N3 C3 85.5(5)
S1 Mo1 N3 C3 -178.5(4)
N1 Mo1 N3 C3 89.4(4)
O1 Mo1 N3 C1 -179.0(4)
N2 Mo1 N3 C1 -87.3(4)
S2 Mo1 N3 C1 -22.5(6)
S1 Mo1 N3 C1 73.5(4)
N1 Mo1 N3 C1 -18.5(4)
O1 Mo1 N3 C12 52.3(6)
N2 Mo1 N3 C12 144.0(7)
S2 Mo1 N3 C12 -151.2(5)
S1 Mo1 N3 C12 -55.2(6)
N1 Mo1 N3 C12 -147.2(7)
C2 N1 C1 N3 67.2(7)
C4 N1 C1 N3 -165.6(6)
Mo1 N1 C1 N3 -25.4(5)
C3 N3 C1 N1 -67.9(7)
C12 N3 C1 N1 165.1(6)
Mo1 N3 C1 N1 27.8(5)
C1 N1 C2 N2 -67.9(7)
C4 N1 C2 N2 164.3(6)
Mo1 N1 C2 N2 24.1(5)
C3 N2 C2 N1 68.0(7)
C8 N2 C2 N1 -164.5(6)
Mo1 N2 C2 N1 -25.8(6)
C2 N2 C3 N3 -68.9(7)
C8 N2 C3 N3 165.3(6)
Mo1 N2 C3 N3 29.3(5)
C1 N3 C3 N2 69.4(7)
C12 N3 C3 N2 -163.4(6)
Mo1 N3 C3 N2 -29.9(5)
C1 N1 C4 C6 70.1(9)
C2 N1 C4 C6 -165.2(7)
Mo1 N1 C4 C6 -47.5(11)
C1 N1 C4 C7 -54.5(9)
C2 N1 C4 C7 70.2(9)
Mo1 N1 C4 C7 -172.2(6)
C1 N1 C4 C5 -173.4(7)
C2 N1 C4 C5 -48.7(9)
Mo1 N1 C4 C5 68.9(9)
C2 N2 C8 C9 -61.0(9)
C3 N2 C8 C9 61.7(9)
Mo1 N2 C8 C9 177.3(6)
C2 N2 C8 C11 60.6(8)
C3 N2 C8 C11 -176.7(7)
Mo1 N2 C8 C11 -61.2(8)
C2 N2 C8 C10 177.8(7)
C3 N2 C8 C10 -59.4(8)
Mo1 N2 C8 C10 56.1(8)
C3 N3 C12 C14 -173.8(6)
C1 N3 C12 C14 -50.2(8)
Mo1 N3 C12 C14 72.0(8)
C3 N3 C12 C13 -53.1(9)
C1 N3 C12 C13 70.5(9)
Mo1 N3 C12 C13 -167.3(5)
C3 N3 C12 C15 67.2(8)
C1 N3 C12 C15 -169.2(6)
Mo1 N3 C12 C15 -47.1(9)
S3 P1 C16 C21 -171.9(6)
S2 P1 C16 C21 -42.4(7)
S1 P1 C16 C21 57.7(7)
S3 P1 C16 C17 8.2(7)
S2 P1 C16 C17 137.8(6)
S1 P1 C16 C17 -122.2(6)
C21 C16 C17 C18 -0.1(11)
P1 C16 C17 C18 179.8(6)
C16 C17 C18 C19 2.6(12)
C22 O2 C19 C20 2.0(12)
C22 O2 C19 C18 -179.0(7)
C17 C18 C19 O2 177.1(7)
C17 C18 C19 C20 -3.8(12)
O2 C19 C20 C21 -178.4(7)
C18 C19 C20 C21 2.6(12)
C17 C16 C21 C20 -1.2(12)
P1 C16 C21 C20 178.9(6)
C19 C20 C21 C16 -0.1(12)
